data_4068810
loop_
_publ_author_name
'Lee, John P.'
'Ke, Zhuofeng'
'Ram\'irez, Magaly A.'
'Gunnoe, T. Brent'
'Cundari, Thomas R.'
'Boyle, Paul D.'
'Petersen, Jeffrey L.'

_publ_section_title
;
 Six-, Five-, and Four-Coordinate Ruthenium(II) Hydride Complexes
 Supported byN-Heterocyclic Carbene Ligands: Synthesis, Characterization,
 Fundamental Reactivity, and Catalytic Hydrogenation of Olefins,
 Aldehydes, and Ketones
;
_journal_issue 6
_journal_name_full Organometallics
_journal_page_first 1758
_journal_paper_doi 10.1021/om801111c
_journal_volume 28
_journal_year 2009
_chemical_formula_sum 'C75 H60 B F24 N6 O Ru'
_chemical_formula_weight 1629.17
_chemical_name_systematic
; 
 ? 
;
_space_group_IT_number 13
_symmetry_cell_setting monoclinic
_symmetry_space_group_name_Hall '-P 2yac'
_symmetry_space_group_name_H-M 'P 1 2/n 1'
_atom_sites_solution_hydrogens geom
_atom_sites_solution_primary direct
_atom_sites_solution_secondary difmap
_audit_creation_method SHELXL-97
_cell_angle_alpha 90.00
_cell_angle_beta 94.898(2)
_cell_angle_gamma 90.00
_cell_formula_units_Z 2
_cell_length_a 12.7915(6)
_cell_length_b 14.1362(6)
_cell_length_c 20.9254(10)
_cell_measurement_reflns_used 9056
_cell_measurement_temperature 110
_cell_measurement_theta_max 24.48
_cell_measurement_theta_min 2.42
_cell_volume 3770.0(3)
_computing_cell_refinement SAINT
_computing_data_collection Apex2
_computing_data_reduction SAINT
_computing_molecular_graphics NRCVAX
_computing_publication_material cif2tables.py
_computing_structure_refinement XL
_computing_structure_solution SIR92
_diffrn_ambient_temperature 110
_diffrn_measured_fraction_theta_full 0.992
_diffrn_measured_fraction_theta_max 0.992
_diffrn_measurement_device_type 'Bruker-Nonius X8 Apex2'
_diffrn_measurement_method 'omega and phi scans'
_diffrn_radiation_monochromator graphite
_diffrn_radiation_source 'fine-focus sealed tube'
_diffrn_radiation_type MoK\a
_diffrn_radiation_wavelength 0.71070
_diffrn_reflns_av_R_equivalents 0.0404
_diffrn_reflns_av_sigmaI/netI 0.0247
_diffrn_reflns_limit_h_max 15
_diffrn_reflns_limit_h_min -14
_diffrn_reflns_limit_k_max 16
_diffrn_reflns_limit_k_min -17
_diffrn_reflns_limit_l_max 26
_diffrn_reflns_limit_l_min -26
_diffrn_reflns_number 123627
_diffrn_reflns_theta_full 26.32
_diffrn_reflns_theta_max 26.32
_diffrn_reflns_theta_min 1.74
_exptl_absorpt_coefficient_mu 0.315
_exptl_absorpt_correction_T_max 0.9543
_exptl_absorpt_correction_T_min 0.9340
_exptl_absorpt_correction_type multi-scan
_exptl_absorpt_process_details SADABS
_exptl_crystal_colour orange
_exptl_crystal_density_diffrn 1.435
_exptl_crystal_density_method 'not measured'
_exptl_crystal_description prism
_exptl_crystal_F_000 1650
_exptl_crystal_size_max 0.22
_exptl_crystal_size_mid 0.15
_exptl_crystal_size_min 0.15
_refine_diff_density_max 1.277
_refine_diff_density_min -0.889
_refine_diff_density_rms 0.083
_refine_ls_extinction_method none
_refine_ls_goodness_of_fit_ref 1.060
_refine_ls_hydrogen_treatment constr
_refine_ls_matrix_type full
_refine_ls_number_parameters 496
_refine_ls_number_reflns 7609
_refine_ls_number_restraints 0
_refine_ls_restrained_S_all 1.060
_refine_ls_R_factor_all 0.0706
_refine_ls_R_factor_gt 0.0586
_refine_ls_shift/su_max 0.000
_refine_ls_shift/su_mean 0.000
_refine_ls_structure_factor_coef Fsqd
_refine_ls_weighting_details 'calc w=1/[\s^2^(Fo^2^)+(0.0927P)^2^+5.9822P] where P=(Fo^2^+2Fc^2^)/3'
_refine_ls_weighting_scheme calc
_refine_ls_wR_factor_gt 0.1611
_refine_ls_wR_factor_ref 0.1707
_reflns_number_gt 6340
_reflns_number_total 7609
_reflns_threshold_expression >2sigma(I)
_cod_data_source_file om801111c_si_001.cif
_cod_data_source_block '[(IMes)2Ru(H)(CO)(N2)[BAr4]'
_cod_original_sg_symbol_H-M 'P 2/n'
_cod_database_code 4068810

loop_
_symmetry_equiv_pos_as_xyz
'x, y, z'
'-x+1/2, y, -z+1/2'
'-x, -y, -z'
'x-1/2, -y, z-1/2'

loop_
_atom_site_label
_atom_site_type_symbol
_atom_site_fract_x
_atom_site_fract_y
_atom_site_fract_z
_atom_site_U_iso_or_equiv
_atom_site_adp_type
_atom_site_occupancy
_atom_site_symmetry_multiplicity
_atom_site_calc_flag
_atom_site_refinement_flags
Ru1 Ru 0.7500 0.84254(3) 0.2500 0.02788(14) Uani 1 2 d S
N1 N 0.7500 0.9848(5) 0.2500 0.0737(19) Uani 1 2 d S
N2 N 0.7500 1.0553(8) 0.2500 0.182(7) Uani 1 2 d S
C1 C 0.7500 0.7041(5) 0.2500 0.065(2) Uani 1 2 d S
O1 O 0.7500 0.6329(5) 0.2500 0.262(9) Uani 1 2 d S
C2 C 0.9130(2) 0.8427(2) 0.25317(15) 0.0302(7) Uani 1 1 d .
N3 N 0.9827(2) 0.8837(2) 0.29813(14) 0.0367(7) Uani 1 1 d .
N4 N 0.9763(2) 0.8018(2) 0.21202(14) 0.0381(7) Uani 1 1 d .
C3 C 1.0852(3) 0.8681(4) 0.2848(2) 0.0531(11) Uani 1 1 d .
H3 H 1.1466 0.8895 0.3093 0.064 Uiso 1 1 calc R
C4 C 1.0814(3) 0.8173(4) 0.2312(2) 0.0554(11) Uani 1 1 d .
H4 H 1.1396 0.7957 0.2100 0.067 Uiso 1 1 calc R
C5 C 0.9513(3) 0.9406(3) 0.34964(16) 0.0355(8) Uani 1 1 d .
C6 C 0.9170(3) 0.8967(3) 0.40378(18) 0.0412(8) Uani 1 1 d .
C7 C 0.8823(3) 0.9540(3) 0.45106(18) 0.0459(9) Uani 1 1 d .
H7 H 0.8586 0.9254 0.4883 0.055 Uiso 1 1 calc R
C8 C 0.8807(3) 1.0516(3) 0.44623(18) 0.0448(9) Uani 1 1 d .
C9 C 0.9189(3) 1.0927(3) 0.39218(19) 0.0474(10) Uani 1 1 d .
H9 H 0.9199 1.1597 0.3885 0.057 Uiso 1 1 calc R
C10 C 0.9551(3) 1.0385(3) 0.34400(17) 0.0437(9) Uani 1 1 d .
C11 C 0.9185(4) 0.7908(3) 0.4111(2) 0.0586(12) Uani 1 1 d .
H11A H 0.9269 0.7745 0.4568 0.088 Uiso 1 1 calc R
H11B H 0.9772 0.7646 0.3897 0.088 Uiso 1 1 calc R
H11C H 0.8524 0.7644 0.3917 0.088 Uiso 1 1 calc R
C12 C 0.8389(4) 1.1120(3) 0.4972(2) 0.0590(11) Uani 1 1 d .
H12A H 0.8596 1.1779 0.4911 0.088 Uiso 1 1 calc R
H12B H 0.8677 1.0901 0.5395 0.088 Uiso 1 1 calc R
H12C H 0.7622 1.1075 0.4942 0.088 Uiso 1 1 calc R
C13 C 0.9944(4) 1.0848(3) 0.2852(2) 0.0616(12) Uani 1 1 d .
H13A H 0.9797 1.1528 0.2859 0.092 Uiso 1 1 calc R
H13B H 0.9587 1.0567 0.2464 0.092 Uiso 1 1 calc R
H13C H 1.0702 1.0748 0.2852 0.092 Uiso 1 1 calc R
C14 C 0.9387(3) 0.7523(3) 0.15443(17) 0.0409(8) Uani 1 1 d .
C15 C 0.9026(3) 0.8056(3) 0.10138(19) 0.0518(10) Uani 1 1 d .
C16 C 0.8667(4) 0.7567(4) 0.0464(2) 0.0675(14) Uani 1 1 d .
H16 H 0.8420 0.7915 0.0093 0.081 Uiso 1 1 calc R
C17 C 0.8656(5) 0.6602(4) 0.0437(2) 0.0755(17) Uani 1 1 d .
C18 C 0.9032(5) 0.6101(4) 0.0970(3) 0.0770(16) Uani 1 1 d .
H18 H 0.9030 0.5429 0.0953 0.092 Uiso 1 1 calc R
C19 C 0.9417(4) 0.6548(3) 0.1535(2) 0.0579(12) Uani 1 1 d .
C20 C 0.9024(4) 0.9113(4) 0.1019(2) 0.0705(15) Uani 1 1 d .
H20A H 0.8428 0.9340 0.1241 0.106 Uiso 1 1 calc R
H20B H 0.8963 0.9349 0.0577 0.106 Uiso 1 1 calc R
H20C H 0.9679 0.9343 0.1243 0.106 Uiso 1 1 calc R
C21 C 0.8226(6) 0.6082(6) -0.0173(3) 0.117(3) Uani 1 1 d .
H21A H 0.8163 0.6527 -0.0533 0.176 Uiso 1 1 calc R
H21B H 0.7535 0.5817 -0.0109 0.176 Uiso 1 1 calc R
H21C H 0.8707 0.5570 -0.0266 0.176 Uiso 1 1 calc R
C22 C 0.9821(5) 0.5990(4) 0.2127(3) 0.0909(19) Uani 1 1 d .
H22A H 1.0579 0.6090 0.2211 0.136 Uiso 1 1 calc R
H22B H 0.9681 0.5315 0.2054 0.136 Uiso 1 1 calc R
H22C H 0.9465 0.6205 0.2497 0.136 Uiso 1 1 calc R
B1 B 0.2500 0.3554(4) 0.2500 0.0263(10) Uani 1 2 d S
C23 C 0.1888(2) 0.4197(2) 0.30033(14) 0.0270(6) Uani 1 1 d .
C24 C 0.0985(3) 0.3885(2) 0.32715(16) 0.0326(7) Uani 1 1 d .
H24 H 0.0680 0.3299 0.3134 0.039 Uiso 1 1 calc R
C25 C 0.0520(3) 0.4409(3) 0.37340(17) 0.0366(8) Uani 1 1 d .
C26 C 0.0945(3) 0.5252(2) 0.39624(16) 0.0348(7) Uani 1 1 d .
H26 H 0.0621 0.5610 0.4275 0.042 Uiso 1 1 calc R
C27 C 0.1862(3) 0.5560(2) 0.37199(15) 0.0308(7) Uani 1 1 d .
C28 C 0.2312(2) 0.5042(2) 0.32511(14) 0.0279(7) Uani 1 1 d .
H28 H 0.2937 0.5275 0.3092 0.033 Uiso 1 1 calc R
C29 C -0.0432(3) 0.4022(3) 0.4019(2) 0.0540(11) Uani 1 1 d .
F1 F -0.1007(2) 0.4689(2) 0.42608(18) 0.0911(11) Uani 1 1 d .
F2 F -0.0181(3) 0.3439(2) 0.45120(17) 0.0919(11) Uani 1 1 d .
F3 F -0.1040(2) 0.3507(2) 0.36098(15) 0.0727(8) Uani 1 1 d .
C30 C 0.2363(3) 0.6450(3) 0.39670(18) 0.0383(8) Uani 1 1 d .
F4 F 0.2315(5) 0.7117(2) 0.3560(2) 0.160(3) Uani 1 1 d .
F5 F 0.3362(3) 0.6380(3) 0.4108(3) 0.1243(18) Uani 1 1 d .
F6 F 0.2012(4) 0.6764(3) 0.4473(3) 0.169(3) Uani 1 1 d .
C31 C 0.1693(2) 0.2891(2) 0.20408(14) 0.0276(6) Uani 1 1 d .
C32 C 0.2044(3) 0.2050(2) 0.17791(15) 0.0293(7) Uani 1 1 d .
H32 H 0.2746 0.1853 0.1890 0.035 Uiso 1 1 calc R
C33 C 0.1404(3) 0.1492(2) 0.13640(15) 0.0312(7) Uani 1 1 d .
C34 C 0.0377(3) 0.1750(3) 0.11867(16) 0.0372(8) Uani 1 1 d .
H34 H -0.0064 0.1366 0.0905 0.045 Uiso 1 1 calc R
C35 C 0.0009(3) 0.2588(3) 0.14326(18) 0.0411(8) Uani 1 1 d .
C36 C 0.0663(3) 0.3145(3) 0.18453(17) 0.0352(7) Uani 1 1 d .
H36 H 0.0396 0.3721 0.1999 0.042 Uiso 1 1 calc R
C37 C 0.1838(3) 0.0588(3) 0.11326(16) 0.0387(8) Uani 1 1 d .
F7 F 0.1847(2) -0.00973(16) 0.15677(11) 0.0585(7) Uani 1 1 d .
F8 F 0.2828(2) 0.06722(19) 0.09898(14) 0.0663(8) Uani 1 1 d .
F9 F 0.1291(2) 0.02504(18) 0.06094(11) 0.0605(7) Uani 1 1 d .
C38 C -0.1104(4) 0.2872(4) 0.1269(3) 0.0742(16) Uani 1 1 d .
F10 F -0.1454(3) 0.3491(4) 0.1600(3) 0.183(3) Uani 1 1 d .
F11 F -0.1160(5) 0.3377(7) 0.0726(4) 0.226(4) Uani 1 1 d .
F12 F -0.1714(3) 0.2245(3) 0.1110(5) 0.219(4) Uani 1 1 d .

loop_
_atom_site_aniso_label
_atom_site_aniso_U_11
_atom_site_aniso_U_22
_atom_site_aniso_U_33
_atom_site_aniso_U_23
_atom_site_aniso_U_13
_atom_site_aniso_U_12
Ru1 0.0264(2) 0.0287(2) 0.0283(2) 0.000 0.00050(14) 0.000
N1 0.046(3) 0.048(3) 0.121(5) 0.000 -0.029(3) 0.000
N2 0.120(8) 0.081(7) 0.326(19) 0.000 -0.090(10) 0.000
C1 0.036(3) 0.031(3) 0.133(7) 0.000 0.032(4) 0.000
O1 0.131(7) 0.057(5) 0.63(3) 0.000 0.222(12) 0.000
C2 0.0299(16) 0.0329(17) 0.0276(16) 0.0043(13) 0.0015(13) -0.0018(13)
N3 0.0305(15) 0.0473(18) 0.0314(15) 0.0015(13) -0.0017(11) -0.0053(13)
N4 0.0285(14) 0.0521(19) 0.0336(15) -0.0002(13) 0.0008(12) 0.0024(13)
C3 0.0285(19) 0.085(3) 0.044(2) 0.000(2) -0.0045(16) -0.0071(19)
C4 0.0271(18) 0.093(3) 0.046(2) -0.005(2) 0.0035(16) 0.000(2)
C5 0.0328(17) 0.0411(19) 0.0315(17) 0.0032(14) -0.0043(14) -0.0069(14)
C6 0.047(2) 0.038(2) 0.0380(19) 0.0066(15) -0.0001(16) -0.0002(16)
C7 0.059(2) 0.044(2) 0.0354(19) 0.0098(16) 0.0077(17) 0.0019(18)
C8 0.056(2) 0.042(2) 0.0345(19) -0.0012(16) -0.0034(17) -0.0030(18)
C9 0.063(3) 0.0329(19) 0.045(2) 0.0039(16) -0.0059(19) -0.0120(17)
C10 0.047(2) 0.048(2) 0.0343(19) 0.0058(16) -0.0057(16) -0.0190(17)
C11 0.083(3) 0.038(2) 0.056(3) 0.0129(19) 0.018(2) 0.007(2)
C12 0.078(3) 0.051(3) 0.048(2) -0.007(2) 0.004(2) 0.003(2)
C13 0.078(3) 0.059(3) 0.048(2) 0.012(2) 0.008(2) -0.031(2)
C14 0.0352(19) 0.054(2) 0.0339(19) -0.0076(16) 0.0083(15) -0.0023(16)
C15 0.053(2) 0.069(3) 0.033(2) 0.0042(19) 0.0043(17) -0.021(2)
C16 0.084(4) 0.084(4) 0.034(2) -0.003(2) 0.004(2) -0.037(3)
C17 0.086(4) 0.099(4) 0.046(3) -0.026(3) 0.024(3) -0.030(3)
C18 0.095(4) 0.060(3) 0.080(4) -0.028(3) 0.030(3) 0.004(3)
C19 0.058(3) 0.060(3) 0.058(3) -0.009(2) 0.015(2) 0.016(2)
C20 0.089(4) 0.065(3) 0.055(3) 0.017(2) -0.012(3) -0.029(3)
C21 0.146(7) 0.139(7) 0.069(4) -0.050(4) 0.026(4) -0.062(5)
C22 0.105(5) 0.069(4) 0.098(4) 0.005(3) 0.001(4) 0.048(3)
B1 0.025(2) 0.029(3) 0.026(2) 0.000 0.0073(19) 0.000
C23 0.0285(15) 0.0286(16) 0.0240(15) 0.0043(12) 0.0038(12) 0.0022(12)
C24 0.0337(17) 0.0304(17) 0.0348(18) 0.0002(14) 0.0091(14) -0.0012(13)
C25 0.0371(18) 0.0365(19) 0.0382(19) 0.0036(15) 0.0145(15) -0.0009(14)
C26 0.0425(19) 0.0343(18) 0.0296(17) 0.0005(14) 0.0142(14) 0.0073(15)
C27 0.0350(17) 0.0313(17) 0.0261(16) 0.0012(13) 0.0029(13) 0.0034(13)
C28 0.0272(15) 0.0330(17) 0.0242(15) 0.0026(12) 0.0062(12) 0.0025(12)
C29 0.052(2) 0.054(3) 0.060(3) -0.009(2) 0.028(2) -0.008(2)
F1 0.0719(19) 0.0731(19) 0.139(3) -0.025(2) 0.073(2) -0.0087(16)
F2 0.093(2) 0.107(3) 0.081(2) 0.0382(19) 0.0393(18) -0.0190(19)
F3 0.0475(15) 0.092(2) 0.082(2) -0.0158(16) 0.0296(14) -0.0248(14)
C30 0.044(2) 0.0332(19) 0.0395(19) -0.0049(15) 0.0127(16) 0.0018(15)
F4 0.278(6) 0.056(2) 0.127(3) 0.040(2) -0.100(4) -0.081(3)
F5 0.072(2) 0.082(2) 0.209(5) -0.076(3) -0.046(3) 0.0034(17)
F6 0.193(5) 0.139(4) 0.200(5) -0.137(4) 0.154(4) -0.113(3)
C31 0.0332(16) 0.0264(16) 0.0237(15) 0.0041(12) 0.0049(12) -0.0027(12)
C32 0.0310(16) 0.0328(17) 0.0241(15) 0.0026(13) 0.0035(12) -0.0012(13)
C33 0.0419(18) 0.0301(17) 0.0221(15) 0.0020(12) 0.0050(13) -0.0043(14)
C34 0.043(2) 0.0373(19) 0.0294(17) -0.0014(14) -0.0059(14) -0.0073(15)
C35 0.0379(19) 0.037(2) 0.046(2) 0.0018(16) -0.0061(16) -0.0026(15)
C36 0.0359(18) 0.0313(17) 0.0372(18) 0.0020(14) -0.0036(14) -0.0001(14)
C37 0.050(2) 0.0379(19) 0.0287(17) -0.0050(14) 0.0046(15) -0.0035(16)
F7 0.0935(19) 0.0358(12) 0.0467(13) 0.0033(10) 0.0090(12) 0.0141(12)
F8 0.0585(15) 0.0631(16) 0.0818(18) -0.0349(14) 0.0319(14) -0.0065(12)
F9 0.0800(17) 0.0547(15) 0.0443(13) -0.0228(11) -0.0101(12) 0.0039(13)
C38 0.059(3) 0.056(3) 0.098(4) -0.023(3) -0.043(3) 0.016(2)
F10 0.051(2) 0.196(5) 0.287(7) -0.159(5) -0.073(3) 0.062(3)
F11 0.139(5) 0.349(11) 0.179(6) 0.082(7) -0.049(4) 0.110(6)
F12 0.051(2) 0.095(3) 0.492(12) -0.107(5) -0.096(4) 0.017(2)

loop_
_atom_type_symbol
_atom_type_description
_atom_type_scat_dispersion_real
_atom_type_scat_dispersion_imag
_atom_type_scat_source
C C 0.0033 0.0016 'International Tables Vol C Tables 4.2.6.8 and 6.1.1.4'
H H 0.0000 0.0000 'International Tables Vol C Tables 4.2.6.8 and 6.1.1.4'
B B 0.0013 0.0007 'International Tables Vol C Tables 4.2.6.8 and 6.1.1.4'
F F 0.0171 0.0103 'International Tables Vol C Tables 4.2.6.8 and 6.1.1.4'
N N 0.0061 0.0033 'International Tables Vol C Tables 4.2.6.8 and 6.1.1.4'
O O 0.0106 0.0060 'International Tables Vol C Tables 4.2.6.8 and 6.1.1.4'
Ru Ru -1.2594 0.8363 'International Tables Vol C Tables 4.2.6.8 and 6.1.1.4'

loop_
_geom_angle_atom_site_label_1
_geom_angle_atom_site_label_2
_geom_angle_atom_site_label_3
_geom_angle
_geom_angle_site_symmetry_1
_geom_angle_site_symmetry_3
C1 Ru1 N1 180.000(2) . .
C1 Ru1 C2 90.05(9) . 2_655
N1 Ru1 C2 89.95(9) . 2_655
C1 Ru1 C2 90.05(9) . .
N1 Ru1 C2 89.95(9) . .
C2 Ru1 C2 179.9(2) 2_655 .
N2 N1 Ru1 180.000(3) . .
O1 C1 Ru1 180.000(2) . .
N4 C2 N3 103.1(3) . .
N4 C2 Ru1 128.9(2) . .
N3 C2 Ru1 127.9(2) . .
C2 N3 C3 111.6(3) . .
C2 N3 C5 123.2(3) . .
C3 N3 C5 125.1(3) . .
C2 N4 C4 111.4(3) . .
C2 N4 C14 124.2(3) . .
C4 N4 C14 124.3(3) . .
C4 C3 N3 106.8(3) . .
C4 C3 H3 126.6 . .
N3 C3 H3 126.6 . .
C3 C4 N4 107.1(4) . .
C3 C4 H4 126.4 . .
N4 C4 H4 126.4 . .
C10 C5 C6 121.8(3) . .
C10 C5 N3 118.8(3) . .
C6 C5 N3 119.4(3) . .
C7 C6 C5 117.6(3) . .
C7 C6 C11 120.8(3) . .
C5 C6 C11 121.6(4) . .
C6 C7 C8 122.4(4) . .
C6 C7 H7 118.8 . .
C8 C7 H7 118.8 . .
C7 C8 C9 118.1(4) . .
C7 C8 C12 121.3(4) . .
C9 C8 C12 120.6(4) . .
C10 C9 C8 121.6(4) . .
C10 C9 H9 119.2 . .
C8 C9 H9 119.2 . .
C9 C10 C5 118.4(3) . .
C9 C10 C13 120.6(4) . .
C5 C10 C13 121.0(4) . .
C6 C11 H11A 109.5 . .
C6 C11 H11B 109.5 . .
H11A C11 H11B 109.5 . .
C6 C11 H11C 109.5 . .
H11A C11 H11C 109.5 . .
H11B C11 H11C 109.5 . .
C8 C12 H12A 109.5 . .
C8 C12 H12B 109.5 . .
H12A C12 H12B 109.5 . .
C8 C12 H12C 109.5 . .
H12A C12 H12C 109.5 . .
H12B C12 H12C 109.5 . .
C10 C13 H13A 109.5 . .
C10 C13 H13B 109.5 . .
H13A C13 H13B 109.5 . .
C10 C13 H13C 109.5 . .
H13A C13 H13C 109.5 . .
H13B C13 H13C 109.5 . .
C19 C14 C15 122.7(4) . .
C19 C14 N4 119.3(4) . .
C15 C14 N4 118.0(4) . .
C16 C15 C14 117.2(5) . .
C16 C15 C20 120.3(4) . .
C14 C15 C20 122.5(4) . .
C17 C16 C15 122.2(5) . .
C17 C16 H16 118.9 . .
C15 C16 H16 118.9 . .
C16 C17 C18 118.7(5) . .
C16 C17 C21 120.9(6) . .
C18 C17 C21 120.4(6) . .
C17 C18 C19 122.0(5) . .
C17 C18 H18 119.0 . .
C19 C18 H18 119.0 . .
C14 C19 C18 117.2(5) . .
C14 C19 C22 121.0(5) . .
C18 C19 C22 121.8(5) . .
C15 C20 H20A 109.5 . .
C15 C20 H20B 109.5 . .
H20A C20 H20B 109.5 . .
C15 C20 H20C 109.5 . .
H20A C20 H20C 109.5 . .
H20B C20 H20C 109.5 . .
C17 C21 H21A 109.5 . .
C17 C21 H21B 109.5 . .
H21A C21 H21B 109.5 . .
C17 C21 H21C 109.5 . .
H21A C21 H21C 109.5 . .
H21B C21 H21C 109.5 . .
C19 C22 H22A 109.5 . .
C19 C22 H22B 109.5 . .
H22A C22 H22B 109.5 . .
C19 C22 H22C 109.5 . .
H22A C22 H22C 109.5 . .
H22B C22 H22C 109.5 . .
C23 B1 C23 112.7(4) . 2
C23 B1 C31 104.54(15) . 2
C23 B1 C31 112.43(15) 2 2
C23 B1 C31 112.43(16) . .
C23 B1 C31 104.54(15) 2 .
C31 B1 C31 110.4(4) 2 .
C28 C23 C24 115.4(3) . .
C28 C23 B1 121.5(3) . .
C24 C23 B1 122.6(3) . .
C25 C24 C23 121.9(3) . .
C25 C24 H24 119.1 . .
C23 C24 H24 119.1 . .
C26 C25 C24 121.5(3) . .
C26 C25 C29 119.1(3) . .
C24 C25 C29 119.4(3) . .
C25 C26 C27 117.7(3) . .
C25 C26 H26 121.1 . .
C27 C26 H26 121.1 . .
C28 C27 C26 120.5(3) . .
C28 C27 C30 120.0(3) . .
C26 C27 C30 119.4(3) . .
C27 C28 C23 122.9(3) . .
C27 C28 H28 118.5 . .
C23 C28 H28 118.5 . .
F1 C29 F3 108.9(4) . .
F1 C29 F2 104.4(4) . .
F3 C29 F2 104.5(4) . .
F1 C29 C25 112.8(4) . .
F3 C29 C25 113.2(3) . .
F2 C29 C25 112.4(4) . .
F6 C30 F4 107.5(5) . .
F6 C30 F5 104.5(5) . .
F4 C30 F5 101.6(4) . .
F6 C30 C27 114.5(3) . .
F4 C30 C27 113.6(3) . .
F5 C30 C27 113.8(3) . .
C36 C31 C32 115.6(3) . .
C36 C31 B1 123.8(3) . .
C32 C31 B1 120.5(3) . .
C33 C32 C31 122.4(3) . .
C33 C32 H32 118.8 . .
C31 C32 H32 118.8 . .
C34 C33 C32 121.0(3) . .
C34 C33 C37 120.7(3) . .
C32 C33 C37 118.3(3) . .
C33 C34 C35 118.0(3) . .
C33 C34 H34 121.0 . .
C35 C34 H34 121.0 . .
C34 C35 C36 120.5(3) . .
C34 C35 C38 119.5(3) . .
C36 C35 C38 120.0(4) . .
C31 C36 C35 122.6(3) . .
C31 C36 H36 118.7 . .
C35 C36 H36 118.7 . .
F7 C37 F8 105.4(3) . .
F7 C37 F9 105.9(3) . .
F8 C37 F9 106.8(3) . .
F7 C37 C33 112.6(3) . .
F8 C37 C33 112.6(3) . .
F9 C37 C33 112.9(3) . .
F12 C38 F10 115.0(6) . .
F12 C38 F11 99.9(6) . .
F10 C38 F11 95.9(6) . .
F12 C38 C35 116.5(4) . .
F10 C38 C35 116.8(4) . .
F11 C38 C35 108.6(6) . .

loop_
_geom_bond_atom_site_label_1
_geom_bond_atom_site_label_2
_geom_bond_distance
_geom_bond_site_symmetry_2
Ru1 C1 1.957(7) .
Ru1 N1 2.011(7) .
Ru1 C2 2.080(3) 2_655
Ru1 C2 2.080(3) .
N1 N2 0.996(11) .
C1 O1 1.007(9) .
C2 N4 1.360(4) .
C2 N3 1.369(4) .
N3 C3 1.381(5) .
N3 C5 1.429(5) .
N4 C4 1.387(5) .
N4 C14 1.440(5) .
C3 C4 1.329(6) .
C3 H3 0.9500 .
C4 H4 0.9500 .
C5 C10 1.391(5) .
C5 C6 1.395(5) .
C6 C7 1.382(6) .
C6 C11 1.504(6) .
C7 C8 1.383(6) .
C7 H7 0.9500 .
C8 C9 1.396(6) .
C8 C12 1.500(6) .
C9 C10 1.378(6) .
C9 H9 0.9500 .
C10 C13 1.517(5) .
C11 H11A 0.9800 .
C11 H11B 0.9800 .
C11 H11C 0.9800 .
C12 H12A 0.9800 .
C12 H12B 0.9800 .
C12 H12C 0.9800 .
C13 H13A 0.9800 .
C13 H13B 0.9800 .
C13 H13C 0.9800 .
C14 C19 1.379(6) .
C14 C15 1.388(6) .
C15 C16 1.387(6) .
C15 C20 1.494(7) .
C16 C17 1.366(8) .
C16 H16 0.9500 .
C17 C18 1.373(8) .
C17 C21 1.533(7) .
C18 C19 1.393(7) .
C18 H18 0.9500 .
C19 C22 1.521(7) .
C20 H20A 0.9800 .
C20 H20B 0.9800 .
C20 H20C 0.9800 .
C21 H21A 0.9800 .
C21 H21B 0.9800 .
C21 H21C 0.9800 .
C22 H22A 0.9800 .
C22 H22B 0.9800 .
C22 H22C 0.9800 .
B1 C23 1.639(4) .
B1 C23 1.639(4) 2
B1 C31 1.643(4) 2
B1 C31 1.643(4) .
C23 C28 1.394(5) .
C23 C24 1.398(4) .
C24 C25 1.392(5) .
C24 H24 0.9500 .
C25 C26 1.378(5) .
C25 C29 1.504(5) .
C26 C27 1.388(5) .
C26 H26 0.9500 .
C27 C28 1.387(4) .
C27 C30 1.485(5) .
C28 H28 0.9500 .
C29 F1 1.323(5) .
C29 F3 1.325(5) .
C29 F2 1.338(6) .
C30 F6 1.265(5) .
C30 F4 1.269(5) .
C30 F5 1.290(5) .
C31 C36 1.393(5) .
C31 C32 1.399(5) .
C32 C33 1.387(5) .
C32 H32 0.9500 .
C33 C34 1.383(5) .
C33 C37 1.491(5) .
C34 C35 1.389(5) .
C34 H34 0.9500 .
C35 C36 1.394(5) .
C35 C38 1.491(6) .
C36 H36 0.9500 .
C37 F7 1.329(4) .
C37 F8 1.332(4) .
C37 F9 1.336(4) .
C38 F12 1.208(6) .
C38 F10 1.223(6) .
C38 F11 1.339(9) .

loop_
_geom_torsion_atom_site_label_1
_geom_torsion_atom_site_label_2
_geom_torsion_atom_site_label_3
_geom_torsion_atom_site_label_4
_geom_torsion
_geom_torsion_site_symmetry_1
C1 Ru1 N1 N2 0(100) .
C2 Ru1 N1 N2 2(100) 2_655
C2 Ru1 N1 N2 -178(100) .
N1 Ru1 C1 O1 0(100) .
C2 Ru1 C1 O1 0(100) 2_655
C2 Ru1 C1 O1 0(100) .
C1 Ru1 C2 N4 56.9(3) .
N1 Ru1 C2 N4 -123.1(3) .
C2 Ru1 C2 N4 -123(19) 2_655
C1 Ru1 C2 N3 -122.4(3) .
N1 Ru1 C2 N3 57.6(3) .
C2 Ru1 C2 N3 58(19) 2_655
N4 C2 N3 C3 -0.1(4) .
Ru1 C2 N3 C3 179.3(3) .
N4 C2 N3 C5 176.0(3) .
Ru1 C2 N3 C5 -4.5(5) .
N3 C2 N4 C4 0.0(4) .
Ru1 C2 N4 C4 -179.4(3) .
N3 C2 N4 C14 -177.5(3) .
Ru1 C2 N4 C14 3.1(5) .
C2 N3 C3 C4 0.2(5) .
C5 N3 C3 C4 -175.9(4) .
N3 C3 C4 N4 -0.2(5) .
C2 N4 C4 C3 0.1(5) .
C14 N4 C4 C3 177.6(4) .
C2 N3 C5 C10 -99.8(4) .
C3 N3 C5 C10 75.8(5) .
C2 N3 C5 C6 79.7(4) .
C3 N3 C5 C6 -104.7(4) .
C10 C5 C6 C7 2.7(5) .
N3 C5 C6 C7 -176.8(3) .
C10 C5 C6 C11 -176.7(4) .
N3 C5 C6 C11 3.8(5) .
C5 C6 C7 C8 0.0(6) .
C11 C6 C7 C8 179.4(4) .
C6 C7 C8 C9 -2.0(6) .
C6 C7 C8 C12 177.8(4) .
C7 C8 C9 C10 1.4(6) .
C12 C8 C9 C10 -178.4(4) .
C8 C9 C10 C5 1.1(6) .
C8 C9 C10 C13 178.9(4) .
C6 C5 C10 C9 -3.3(6) .
N3 C5 C10 C9 176.2(3) .
C6 C5 C10 C13 179.0(4) .
N3 C5 C10 C13 -1.5(5) .
C2 N4 C14 C19 -104.2(4) .
C4 N4 C14 C19 78.6(5) .
C2 N4 C14 C15 77.0(5) .
C4 N4 C14 C15 -100.2(5) .
C19 C14 C15 C16 1.3(6) .
N4 C14 C15 C16 -179.9(4) .
C19 C14 C15 C20 -178.2(4) .
N4 C14 C15 C20 0.6(6) .
C14 C15 C16 C17 0.4(7) .
C20 C15 C16 C17 179.9(5) .
C15 C16 C17 C18 -1.2(9) .
C15 C16 C17 C21 178.3(5) .
C16 C17 C18 C19 0.3(9) .
C21 C17 C18 C19 -179.2(5) .
C15 C14 C19 C18 -2.1(7) .
N4 C14 C19 C18 179.1(4) .
C15 C14 C19 C22 179.9(5) .
N4 C14 C19 C22 1.1(6) .
C17 C18 C19 C14 1.3(8) .
C17 C18 C19 C22 179.3(5) .
C23 B1 C23 C28 -36.8(2) 2
C31 B1 C23 C28 85.6(4) 2
C31 B1 C23 C28 -154.7(3) .
C23 B1 C23 C24 151.2(3) 2
C31 B1 C23 C24 -86.4(3) 2
C31 B1 C23 C24 33.3(4) .
C28 C23 C24 C25 2.7(5) .
B1 C23 C24 C25 175.1(3) .
C23 C24 C25 C26 -1.7(5) .
C23 C24 C25 C29 -178.1(4) .
C24 C25 C26 C27 -0.6(5) .
C29 C25 C26 C27 175.9(3) .
C25 C26 C27 C28 1.7(5) .
C25 C26 C27 C30 -178.2(3) .
C26 C27 C28 C23 -0.6(5) .
C30 C27 C28 C23 179.3(3) .
C24 C23 C28 C27 -1.6(5) .
B1 C23 C28 C27 -174.1(3) .
C26 C25 C29 F1 26.4(6) .
C24 C25 C29 F1 -157.1(4) .
C26 C25 C29 F3 150.6(4) .
C24 C25 C29 F3 -32.8(6) .
C26 C25 C29 F2 -91.3(5) .
C24 C25 C29 F2 85.2(5) .
C28 C27 C30 F6 -166.9(5) .
C26 C27 C30 F6 13.0(6) .
C28 C27 C30 F4 69.0(5) .
C26 C27 C30 F4 -111.1(5) .
C28 C27 C30 F5 -46.7(5) .
C26 C27 C30 F5 133.2(4) .
C23 B1 C31 C36 31.1(4) .
C23 B1 C31 C36 -91.4(3) 2
C31 B1 C31 C36 147.4(3) 2
C23 B1 C31 C32 -153.9(3) .
C23 B1 C31 C32 83.5(3) 2
C31 B1 C31 C32 -37.6(2) 2
C36 C31 C32 C33 -1.4(5) .
B1 C31 C32 C33 -176.8(3) .
C31 C32 C33 C34 0.2(5) .
C31 C32 C33 C37 -177.5(3) .
C32 C33 C34 C35 0.5(5) .
C37 C33 C34 C35 178.2(3) .
C33 C34 C35 C36 0.0(5) .
C33 C34 C35 C38 -178.0(4) .
C32 C31 C36 C35 2.0(5) .
B1 C31 C36 C35 177.1(3) .
C34 C35 C36 C31 -1.3(6) .
C38 C35 C36 C31 176.6(4) .
C34 C33 C37 F7 -99.6(4) .
C32 C33 C37 F7 78.1(4) .
C34 C33 C37 F8 141.4(3) .
C32 C33 C37 F8 -40.9(4) .
C34 C33 C37 F9 20.3(5) .
C32 C33 C37 F9 -162.0(3) .
C34 C35 C38 F12 23.2(9) .
C36 C35 C38 F12 -154.8(7) .
C34 C35 C38 F10 164.6(6) .
C36 C35 C38 F10 -13.4(9) .
C34 C35 C38 F11 -88.5(7) .
C36 C35 C38 F11 93.5(7) .
